data_1564184
loop_
_publ_author_name
'Noori, Maryam'
'Shafaatian, Bita'
'Notash, Behrouz'

_publ_section_title
;
 New organoplatinum complexes containing di-2-pyridyl ketone; single
 crystal structure determination, solvatochromism and kinetic
 investigations
;
_journal_name_full 'Inorganica Chimica Acta'
_journal_page_first 119851
_journal_paper_doi 10.1016/j.ica.2020.119851
_journal_volume 511
_journal_year 2020
_chemical_formula_sum 'C25 H22 N2 O Pt'
_chemical_formula_weight 561.53
_space_group_IT_number 2
_space_group_name_Hall '-P 1'
_space_group_name_H-M_alt 'P -1'
_symmetry_cell_setting triclinic
_symmetry_space_group_name_Hall '-P 1'
_symmetry_space_group_name_H-M 'P -1'
_atom_sites_solution_hydrogens geom
_atom_sites_solution_primary direct
_atom_sites_solution_secondary difmap
_cell_angle_alpha 80.14(3)
_cell_angle_beta 78.30(3)
_cell_angle_gamma 79.23(3)
_cell_formula_units_Z 2
_cell_length_a 8.7285(17)
_cell_length_b 10.412(2)
_cell_length_c 12.030(2)
_cell_measurement_reflns_used 3680
_cell_measurement_temperature 298(2)
_cell_measurement_theta_max 25.00
_cell_measurement_theta_min 2.41
_cell_volume 1041.6(4)
_computing_cell_refinement 'X-Area (Stoe & Cie GmbH, 2005)'
_computing_data_collection 'X-Area (Stoe & Cie GmbH, 2005)'
_computing_data_reduction 'X-Area (Stoe & Cie GmbH, 2005)'
_computing_molecular_graphics 'ORTEP-3 for Windows (Farrugia, 1997)'
_computing_publication_material 'WinGX (Farrugia, 1999)'
_computing_structure_refinement 'SHELXL-97 (Sheldrick, 2008)'
_computing_structure_solution 'SHELXS-97 (Sheldrick, 2008)'
_diffrn_ambient_temperature 298(2)
_diffrn_detector_area_resol_mean '0.15 mm'
_diffrn_measured_fraction_theta_full 0.998
_diffrn_measured_fraction_theta_max 0.998
_diffrn_measurement_device_type 'STOE IPDS 2T'
_diffrn_measurement_method 'rotation method'
_diffrn_radiation_monochromator graphite
_diffrn_radiation_source 'fine-focus sealed tube'
_diffrn_radiation_type MoK\a
_diffrn_radiation_wavelength 0.71073
_diffrn_reflns_av_R_equivalents 0.1020
_diffrn_reflns_av_sigmaI/netI 0.1494
_diffrn_reflns_limit_h_max 10
_diffrn_reflns_limit_h_min -10
_diffrn_reflns_limit_k_max 12
_diffrn_reflns_limit_k_min -11
_diffrn_reflns_limit_l_max 14
_diffrn_reflns_limit_l_min -14
_diffrn_reflns_number 7651
_diffrn_reflns_theta_full 25.00
_diffrn_reflns_theta_max 25.00
_diffrn_reflns_theta_min 2.41
_diffrn_standards_number 0
_exptl_absorpt_coefficient_mu 6.754
_exptl_absorpt_correction_T_max 0.5516
_exptl_absorpt_correction_T_min 0.2830
_exptl_absorpt_correction_type numerical
_exptl_absorpt_process_details 'shape of crystal determined optically'
_exptl_crystal_colour red
_exptl_crystal_density_diffrn 1.790
_exptl_crystal_density_method 'not measured'
_exptl_crystal_description plate
_exptl_crystal_F_000 544
_exptl_crystal_size_max 0.25
_exptl_crystal_size_mid 0.20
_exptl_crystal_size_min 0.10
_refine_diff_density_max 1.815
_refine_diff_density_min -1.590
_refine_diff_density_rms 0.165
_refine_ls_extinction_method none
_refine_ls_goodness_of_fit_ref 0.855
_refine_ls_hydrogen_treatment constr
_refine_ls_matrix_type full
_refine_ls_number_parameters 264
_refine_ls_number_reflns 3680
_refine_ls_number_restraints 0
_refine_ls_restrained_S_all 0.855
_refine_ls_R_factor_all 0.0950
_refine_ls_R_factor_gt 0.0546
_refine_ls_shift/su_max 0.001
_refine_ls_shift/su_mean 0.000
_refine_ls_structure_factor_coef Fsqd
_refine_ls_weighting_details 'calc w=1/[\s^2^(Fo^2^)+(0.0382P)^2^+0.0000P] where P=(Fo^2^+2Fc^2^)/3'
_refine_ls_weighting_scheme calc
_refine_ls_wR_factor_gt 0.0985
_refine_ls_wR_factor_ref 0.1068
_reflns_number_gt 2377
_reflns_number_total 3680
_reflns_threshold_expression >2sigma(I)
_cod_data_source_file ICA-2020-511-119851.cif
_cod_data_source_block khd533b
_cod_database_code 1564184

loop_
_symmetry_equiv_pos_as_xyz
'x, y, z'
'-x, -y, -z'

loop_
_atom_site_label
_atom_site_type_symbol
_atom_site_fract_x
_atom_site_fract_y
_atom_site_fract_z
_atom_site_U_iso_or_equiv
_atom_site_adp_type
_atom_site_occupancy
_atom_site_symmetry_multiplicity
_atom_site_calc_flag
_atom_site_refinement_flags
_atom_site_disorder_assembly
_atom_site_disorder_group
Pt1 Pt 0.12023(7) 0.37896(5) 0.26983(4) 0.04532(18) Uani 1 1 d . . .
O1 O 0.4454(12) 0.1867(8) 0.0109(7) 0.069(3) Uani 1 1 d . . .
N1 N 0.3516(14) 0.4139(11) 0.2015(8) 0.056(3) Uani 1 1 d . . .
N2 N 0.2219(12) 0.1769(10) 0.2897(8) 0.050(3) Uani 1 1 d . . .
C1 C 0.4031(18) 0.5166(15) 0.2272(11) 0.067(4) Uani 1 1 d . . .
H1 H 0.3319 0.5726 0.2730 0.080 Uiso 1 1 calc R . .
C2 C 0.555(2) 0.5445(15) 0.1902(11) 0.070(4) Uani 1 1 d . . .
H2 H 0.5878 0.6137 0.2142 0.084 Uiso 1 1 calc R . .
C3 C 0.6545(19) 0.4680(16) 0.1182(12) 0.075(4) Uani 1 1 d . . .
H3 H 0.7571 0.4851 0.0900 0.090 Uiso 1 1 calc R . .
C4 C 0.6027(16) 0.3625(14) 0.0858(10) 0.058(4) Uani 1 1 d . . .
H4 H 0.6694 0.3103 0.0346 0.069 Uiso 1 1 calc R . .
C5 C 0.4524(15) 0.3378(12) 0.1309(9) 0.045(3) Uani 1 1 d . . .
C6 C 0.3973(15) 0.2215(12) 0.1068(10) 0.051(3) Uani 1 1 d . . .
C7 C 0.3151(14) 0.1304(11) 0.2010(9) 0.044(3) Uani 1 1 d . . .
C8 C 0.3514(17) -0.0030(14) 0.1933(12) 0.069(4) Uani 1 1 d . . .
H8 H 0.4160 -0.0336 0.1286 0.083 Uiso 1 1 calc R . .
C9 C 0.289(2) -0.0904(15) 0.2843(15) 0.085(5) Uani 1 1 d . . .
H9 H 0.3092 -0.1808 0.2814 0.102 Uiso 1 1 calc R . .
C10 C 0.200(2) -0.0415(15) 0.3761(13) 0.076(4) Uani 1 1 d . . .
H10 H 0.1632 -0.0991 0.4398 0.091 Uiso 1 1 calc R . .
C11 C 0.1627(17) 0.0885(14) 0.3781(10) 0.065(4) Uani 1 1 d . . .
H11 H 0.0947 0.1196 0.4413 0.078 Uiso 1 1 calc R . .
C12 C -0.0941(15) 0.3360(12) 0.3386(9) 0.047(3) Uani 1 1 d . . .
C13 C -0.1566(17) 0.2395(13) 0.3051(10) 0.059(4) Uani 1 1 d . . .
H13 H -0.0967 0.1943 0.2465 0.071 Uiso 1 1 calc R . .
C14 C -0.1928(16) 0.3970(12) 0.4289(10) 0.052(3) Uani 1 1 d . . .
H14 H -0.1571 0.4622 0.4564 0.063 Uiso 1 1 calc R . .
C15 C -0.3423(16) 0.3643(13) 0.4794(10) 0.055(3) Uani 1 1 d . . .
H15 H -0.4018 0.4081 0.5392 0.066 Uiso 1 1 calc R . .
C16 C -0.3069(16) 0.2062(14) 0.3555(11) 0.064(4) Uani 1 1 d . . .
H16 H -0.3426 0.1400 0.3295 0.077 Uiso 1 1 calc R . .
C17 C -0.4034(16) 0.2702(15) 0.4435(11) 0.061(4) Uani 1 1 d . . .
C18 C -0.5644(18) 0.2352(16) 0.5016(12) 0.088(5) Uani 1 1 d . . .
H18A H -0.6458 0.2968 0.4695 0.131 Uiso 1 1 calc R . .
H18B H -0.5786 0.2390 0.5823 0.131 Uiso 1 1 calc R . .
H18C H -0.5707 0.1476 0.4897 0.131 Uiso 1 1 calc R . .
C19 C 0.0257(14) 0.5701(11) 0.2321(10) 0.046(3) Uani 1 1 d . . .
C20 C -0.0209(17) 0.6636(12) 0.3017(10) 0.061(4) Uani 1 1 d . . .
H20 H -0.0077 0.6400 0.3777 0.074 Uiso 1 1 calc R . .
C21 C 0.0062(15) 0.6137(12) 0.1163(10) 0.055(3) Uani 1 1 d . . .
H21 H 0.0414 0.5556 0.0625 0.066 Uiso 1 1 calc R . .
C22 C -0.0656(15) 0.7437(12) 0.0819(11) 0.057(3) Uani 1 1 d . . .
H22 H -0.0846 0.7681 0.0073 0.068 Uiso 1 1 calc R . .
C23 C -0.0890(17) 0.7958(13) 0.2673(12) 0.068(4) Uani 1 1 d . . .
H23 H -0.1208 0.8560 0.3196 0.081 Uiso 1 1 calc R . .
C24 C -0.1066(16) 0.8323(13) 0.1555(13) 0.061(4) Uani 1 1 d . . .
C25 C -0.1822(18) 0.9734(12) 0.1174(13) 0.082(5) Uani 1 1 d . . .
H25A H -0.1354 1.0011 0.0396 0.124 Uiso 1 1 calc R . .
H25B H -0.1646 1.0312 0.1661 0.124 Uiso 1 1 calc R . .
H25C H -0.2940 0.9767 0.1224 0.124 Uiso 1 1 calc R . .

loop_
_atom_site_aniso_label
_atom_site_aniso_U_11
_atom_site_aniso_U_22
_atom_site_aniso_U_33
_atom_site_aniso_U_23
_atom_site_aniso_U_13
_atom_site_aniso_U_12
Pt1 0.0393(3) 0.0430(3) 0.0511(3) -0.00699(18) -0.00613(19) -0.00152(19)
O1 0.083(7) 0.060(6) 0.053(5) -0.007(4) 0.006(5) -0.007(5)
N1 0.063(8) 0.050(7) 0.056(6) 0.012(6) -0.017(6) -0.021(7)
N2 0.034(6) 0.056(7) 0.054(6) -0.009(5) 0.001(5) -0.005(5)
C1 0.058(11) 0.062(10) 0.072(9) 0.003(8) -0.003(8) -0.006(8)
C2 0.075(12) 0.078(11) 0.065(9) -0.014(8) -0.010(8) -0.030(10)
C3 0.054(10) 0.085(12) 0.086(11) 0.006(9) -0.004(8) -0.033(10)
C4 0.049(9) 0.057(9) 0.057(8) 0.006(7) -0.001(7) -0.004(7)
C5 0.035(8) 0.042(8) 0.042(7) -0.001(6) 0.008(6) 0.013(6)
C6 0.046(8) 0.051(8) 0.050(7) -0.005(6) -0.010(6) 0.005(6)
C7 0.036(7) 0.038(7) 0.050(7) 0.004(6) -0.004(6) 0.004(6)
C8 0.065(10) 0.055(9) 0.082(9) 0.009(8) -0.014(8) -0.010(8)
C9 0.083(13) 0.037(9) 0.124(14) 0.001(9) -0.007(11) -0.007(9)
C10 0.085(13) 0.050(10) 0.080(10) 0.021(8) -0.012(9) -0.009(9)
C11 0.068(10) 0.061(10) 0.059(8) 0.006(7) 0.001(7) -0.017(8)
C12 0.046(8) 0.039(8) 0.050(7) -0.007(6) -0.017(6) 0.019(7)
C13 0.053(10) 0.064(9) 0.062(8) -0.024(7) -0.003(7) -0.007(8)
C14 0.053(9) 0.041(8) 0.061(8) -0.008(6) -0.014(7) 0.005(7)
C15 0.038(8) 0.068(10) 0.050(7) -0.005(7) -0.007(6) 0.007(7)
C16 0.044(9) 0.069(10) 0.081(10) -0.004(8) -0.017(8) -0.017(8)
C17 0.034(8) 0.086(11) 0.058(8) 0.003(8) -0.003(7) -0.009(8)
C18 0.067(11) 0.106(13) 0.093(10) -0.002(9) -0.022(9) -0.025(10)
C19 0.041(8) 0.039(7) 0.062(8) -0.024(6) 0.000(6) -0.008(6)
C20 0.083(11) 0.048(8) 0.051(7) -0.015(6) -0.012(7) 0.005(8)
C21 0.049(8) 0.064(9) 0.054(7) -0.033(6) 0.005(6) -0.003(7)
C22 0.055(9) 0.037(8) 0.077(9) -0.010(7) -0.017(7) 0.002(7)
C23 0.073(11) 0.051(9) 0.087(10) -0.014(8) -0.020(8) -0.017(8)
C24 0.044(8) 0.041(8) 0.097(11) -0.006(8) -0.018(8) -0.005(7)
C25 0.069(11) 0.038(9) 0.127(12) -0.008(8) -0.007(9) 0.008(8)

loop_
_atom_type_symbol
_atom_type_description
_atom_type_scat_dispersion_real
_atom_type_scat_dispersion_imag
_atom_type_scat_source
C C 0.0033 0.0016 'International Tables Vol C Tables 4.2.6.8 and 6.1.1.4'
H H 0.0000 0.0000 'International Tables Vol C Tables 4.2.6.8 and 6.1.1.4'
N N 0.0061 0.0033 'International Tables Vol C Tables 4.2.6.8 and 6.1.1.4'
O O 0.0106 0.0060 'International Tables Vol C Tables 4.2.6.8 and 6.1.1.4'
Pt Pt -1.7033 8.3905 'International Tables Vol C Tables 4.2.6.8 and 6.1.1.4'

loop_
_geom_angle_atom_site_label_1
_geom_angle_atom_site_label_2
_geom_angle_atom_site_label_3
_geom_angle
_geom_angle_site_symmetry_1
_geom_angle_site_symmetry_3
C12 Pt1 C19 90.0(5) . .
C12 Pt1 N1 176.8(5) . .
C19 Pt1 N1 93.1(5) . .
C12 Pt1 N2 91.6(4) . .
C19 Pt1 N2 173.6(4) . .
N1 Pt1 N2 85.4(4) . .
C1 N1 C5 117.4(12) . .
C1 N1 Pt1 119.9(10) . .
C5 N1 Pt1 122.6(9) . .
C7 N2 C11 117.9(11) . .
C7 N2 Pt1 117.9(8) . .
C11 N2 Pt1 121.9(9) . .
N1 C1 C2 124.1(14) . .
N1 C1 H1 117.9 . .
C2 C1 H1 117.9 . .
C3 C2 C1 117.6(14) . .
C3 C2 H2 121.2 . .
C1 C2 H2 121.2 . .
C2 C3 C4 119.8(14) . .
C2 C3 H3 120.1 . .
C4 C3 H3 120.1 . .
C5 C4 C3 118.8(13) . .
C5 C4 H4 120.6 . .
C3 C4 H4 120.6 . .
N1 C5 C4 122.1(13) . .
N1 C5 C6 117.2(12) . .
C4 C5 C6 120.7(12) . .
O1 C6 C5 118.0(11) . .
O1 C6 C7 119.3(11) . .
C5 C6 C7 121.5(10) . .
N2 C7 C8 122.4(11) . .
N2 C7 C6 120.3(11) . .
C8 C7 C6 117.2(11) . .
C7 C8 C9 118.4(14) . .
C7 C8 H8 120.8 . .
C9 C8 H8 120.8 . .
C10 C9 C8 118.3(14) . .
C10 C9 H9 120.8 . .
C8 C9 H9 120.8 . .
C9 C10 C11 121.2(13) . .
C9 C10 H10 119.4 . .
C11 C10 H10 119.4 . .
C10 C11 N2 121.6(13) . .
C10 C11 H11 119.2 . .
N2 C11 H11 119.2 . .
C13 C12 C14 114.0(12) . .
C13 C12 Pt1 122.8(9) . .
C14 C12 Pt1 123.2(10) . .
C12 C13 C16 123.1(12) . .
C12 C13 H13 118.4 . .
C16 C13 H13 118.4 . .
C15 C14 C12 123.2(12) . .
C15 C14 H14 118.4 . .
C12 C14 H14 118.4 . .
C17 C15 C14 121.9(12) . .
C17 C15 H15 119.1 . .
C14 C15 H15 119.1 . .
C17 C16 C13 121.6(13) . .
C17 C16 H16 119.2 . .
C13 C16 H16 119.2 . .
C15 C17 C16 116.2(12) . .
C15 C17 C18 120.6(14) . .
C16 C17 C18 123.1(14) . .
C17 C18 H18A 109.5 . .
C17 C18 H18B 109.5 . .
H18A C18 H18B 109.5 . .
C17 C18 H18C 109.5 . .
H18A C18 H18C 109.5 . .
H18B C18 H18C 109.5 . .
C20 C19 C21 114.8(11) . .
C20 C19 Pt1 128.7(9) . .
C21 C19 Pt1 116.5(8) . .
C19 C20 C23 124.6(12) . .
C19 C20 H20 117.7 . .
C23 C20 H20 117.7 . .
C22 C21 C19 121.1(11) . .
C22 C21 H21 119.5 . .
C19 C21 H21 119.5 . .
C24 C22 C21 120.7(12) . .
C24 C22 H22 119.6 . .
C21 C22 H22 119.6 . .
C24 C23 C20 118.3(12) . .
C24 C23 H23 120.9 . .
C20 C23 H23 120.9 . .
C22 C24 C23 120.4(12) . .
C22 C24 C25 120.5(13) . .
C23 C24 C25 119.1(13) . .
C24 C25 H25A 109.5 . .
C24 C25 H25B 109.5 . .
H25A C25 H25B 109.5 . .
C24 C25 H25C 109.5 . .
H25A C25 H25C 109.5 . .
H25B C25 H25C 109.5 . .

loop_
_geom_bond_atom_site_label_1
_geom_bond_atom_site_label_2
_geom_bond_distance
_geom_bond_site_symmetry_2
Pt1 C12 1.985(13) .
Pt1 C19 2.019(12) .
Pt1 N1 2.094(11) .
Pt1 N2 2.118(10) .
O1 C6 1.237(12) .
N1 C1 1.337(17) .
N1 C5 1.338(15) .
N2 C7 1.309(13) .
N2 C11 1.366(14) .
C1 C2 1.380(19) .
C1 H1 0.9300 .
C2 C3 1.345(19) .
C2 H2 0.9300 .
C3 C4 1.402(19) .
C3 H3 0.9300 .
C4 C5 1.368(16) .
C4 H4 0.9300 .
C5 C6 1.475(17) .
C6 C7 1.502(15) .
C7 C8 1.381(17) .
C8 C9 1.387(18) .
C8 H8 0.9300 .
C9 C10 1.334(19) .
C9 H9 0.9300 .
C10 C11 1.335(18) .
C10 H10 0.9300 .
C11 H11 0.9300 .
C12 C13 1.379(17) .
C12 C14 1.406(15) .
C13 C16 1.409(17) .
C13 H13 0.9300 .
C14 C15 1.401(17) .
C14 H14 0.9300 .
C15 C17 1.366(18) .
C15 H15 0.9300 .
C16 C17 1.394(18) .
C16 H16 0.9300 .
C17 C18 1.517(18) .
C18 H18A 0.9600 .
C18 H18B 0.9600 .
C18 H18C 0.9600 .
C19 C20 1.343(15) .
C19 C21 1.423(15) .
C20 C23 1.422(17) .
C20 H20 0.9300 .
C21 C22 1.412(16) .
C21 H21 0.9300 .
C22 C24 1.338(17) .
C22 H22 0.9300 .
C23 C24 1.365(17) .
C23 H23 0.9300 .
C24 C25 1.528(17) .
C25 H25A 0.9600 .
C25 H25B 0.9600 .
C25 H25C 0.9600 .

loop_
_geom_torsion_atom_site_label_1
_geom_torsion_atom_site_label_2
_geom_torsion_atom_site_label_3
_geom_torsion_atom_site_label_4
_geom_torsion
_geom_torsion_site_symmetry_1
_geom_torsion_site_symmetry_2
_geom_torsion_site_symmetry_3
_geom_torsion_site_symmetry_4
C12 Pt1 N1 C1 -121(9) . . . .
C19 Pt1 N1 C1 46.1(9) . . . .
N2 Pt1 N1 C1 -140.1(9) . . . .
C12 Pt1 N1 C5 60(10) . . . .
C19 Pt1 N1 C5 -133.2(9) . . . .
N2 Pt1 N1 C5 40.5(9) . . . .
C12 Pt1 N2 C7 130.7(9) . . . .
C19 Pt1 N2 C7 26(5) . . . .
N1 Pt1 N2 C7 -50.4(9) . . . .
C12 Pt1 N2 C11 -31.5(10) . . . .
C19 Pt1 N2 C11 -136(4) . . . .
N1 Pt1 N2 C11 147.4(10) . . . .
C5 N1 C1 C2 -3.4(19) . . . .
Pt1 N1 C1 C2 177.3(10) . . . .
N1 C1 C2 C3 4(2) . . . .
C1 C2 C3 C4 -2(2) . . . .
C2 C3 C4 C5 -2(2) . . . .
C1 N1 C5 C4 -0.1(17) . . . .
Pt1 N1 C5 C4 179.2(8) . . . .
C1 N1 C5 C6 177.4(10) . . . .
Pt1 N1 C5 C6 -3.2(14) . . . .
C3 C4 C5 N1 2.5(18) . . . .
C3 C4 C5 C6 -175.0(11) . . . .
N1 C5 C6 O1 147.1(11) . . . .
C4 C5 C6 O1 -35.3(16) . . . .
N1 C5 C6 C7 -45.9(15) . . . .
C4 C5 C6 C7 131.7(12) . . . .
C11 N2 C7 C8 1.5(18) . . . .
Pt1 N2 C7 C8 -161.4(9) . . . .
C11 N2 C7 C6 -173.6(11) . . . .
Pt1 N2 C7 C6 23.5(14) . . . .
O1 C6 C7 N2 -158.9(12) . . . .
C5 C6 C7 N2 34.2(16) . . . .
O1 C6 C7 C8 25.8(16) . . . .
C5 C6 C7 C8 -141.1(12) . . . .
N2 C7 C8 C9 -1(2) . . . .
C6 C7 C8 C9 173.8(12) . . . .
C7 C8 C9 C10 -1(2) . . . .
C8 C9 C10 C11 4(3) . . . .
C9 C10 C11 N2 -4(2) . . . .
C7 N2 C11 C10 1.2(19) . . . .
Pt1 N2 C11 C10 163.4(11) . . . .
C19 Pt1 C12 C13 125.4(10) . . . .
N1 Pt1 C12 C13 -68(10) . . . .
N2 Pt1 C12 C13 -48.4(10) . . . .
C19 Pt1 C12 C14 -57.4(10) . . . .
N1 Pt1 C12 C14 109(9) . . . .
N2 Pt1 C12 C14 128.8(9) . . . .
C14 C12 C13 C16 0.9(18) . . . .
Pt1 C12 C13 C16 178.3(9) . . . .
C13 C12 C14 C15 -0.9(17) . . . .
Pt1 C12 C14 C15 -178.3(9) . . . .
C12 C14 C15 C17 -0.3(19) . . . .
C12 C13 C16 C17 0(2) . . . .
C14 C15 C17 C16 1.4(19) . . . .
C14 C15 C17 C18 178.8(12) . . . .
C13 C16 C17 C15 -1.4(19) . . . .
C13 C16 C17 C18 -178.7(12) . . . .
C12 Pt1 C19 C20 78.9(13) . . . .
N1 Pt1 C19 C20 -100.3(12) . . . .
N2 Pt1 C19 C20 -177(4) . . . .
C12 Pt1 C19 C21 -101.7(10) . . . .
N1 Pt1 C19 C21 79.0(9) . . . .
N2 Pt1 C19 C21 3(5) . . . .
C21 C19 C20 C23 2(2) . . . .
Pt1 C19 C20 C23 -178.9(11) . . . .
C20 C19 C21 C22 -3.6(18) . . . .
Pt1 C19 C21 C22 177.0(10) . . . .
C19 C21 C22 C24 5(2) . . . .
C19 C20 C23 C24 -1(2) . . . .
C21 C22 C24 C23 -4(2) . . . .
C21 C22 C24 C25 179.1(12) . . . .
C20 C23 C24 C22 2(2) . . . .
C20 C23 C24 C25 179.0(13) . . . .
